data_7119790
loop_
_publ_author_name
'Ravi, Arthi'
'Hassan, Syed Zahid'
'Vanikrishna, Ajithkumar N.'
'Sureshan, Kana M.'

_publ_section_title
;
 Regioselective SN2 reactions for rapid syntheses of azido-inositols by
 one-pot sequence-specific nucleophilysis.
;
_journal_issue 28
_journal_name_full 'Chemical communications (Cambridge, England)'
_journal_page_first 3971
_journal_paper_doi 10.1039/c7cc01219e
_journal_volume 53
_journal_year 2017
_chemical_formula_moiety 'C18 H31 N3 O9'
_chemical_formula_sum 'C18 H31 N3 O9'
_chemical_formula_weight 433.46
_chemical_name_systematic
;
 ?
;
_space_group_crystal_system orthorhombic
_space_group_IT_number 60
_space_group_name_Hall '-P 2n 2ab'
_space_group_name_H-M_alt 'P b c n'
_symmetry_space_group_name_Hall '-P 2n 2ab'
_symmetry_space_group_name_H-M 'P b c n'
_atom_sites_solution_hydrogens geom
_audit_creation_method SHELXL-2014
_audit_update_record
;
2017-02-14 deposited with the CCDC.
2017-03-10 downloaded from the CCDC.
;
_cell_angle_alpha 90
_cell_angle_beta 90
_cell_angle_gamma 90
_cell_formula_units_Z 8
_cell_length_a 11.8946(3)
_cell_length_b 17.0004(5)
_cell_length_c 21.7463(8)
_cell_measurement_reflns_used 3805
_cell_measurement_temperature 296(2)
_cell_measurement_theta_max 24.52
_cell_measurement_theta_min 2.54
_cell_volume 4397.4(2)
_computing_cell_refinement 'Bruker SAINT'
_computing_data_collection 'Bruker APEX2'
_computing_data_reduction 'Bruker SAINT'
_computing_molecular_graphics 'Bruker SHELXTL'
_computing_publication_material 'Bruker SHELXTL'
_computing_structure_refinement 'SHELXL-2014 (Sheldrick, 2014)'
_computing_structure_solution 'SHELXL-2014 (Sheldrick, 2014)'
_diffrn_ambient_temperature 296(2)
_diffrn_detector_area_resol_mean 0
_diffrn_measured_fraction_theta_full 0.999
_diffrn_measured_fraction_theta_max 0.999
_diffrn_measurement_device_type 'Bruker KAPPA APEX-II CCD'
_diffrn_measurement_method '\f and \w scans'
_diffrn_radiation_type MoK\a
_diffrn_radiation_wavelength 0.71073
_diffrn_reflns_av_R_equivalents 0.0436
_diffrn_reflns_av_unetI/netI 0.0542
_diffrn_reflns_Laue_measured_fraction_full 0.999
_diffrn_reflns_Laue_measured_fraction_max 0.999
_diffrn_reflns_limit_h_max 14
_diffrn_reflns_limit_h_min -14
_diffrn_reflns_limit_k_max 20
_diffrn_reflns_limit_k_min -20
_diffrn_reflns_limit_l_max 18
_diffrn_reflns_limit_l_min -26
_diffrn_reflns_number 20401
_diffrn_reflns_point_group_measured_fraction_full 0.999
_diffrn_reflns_point_group_measured_fraction_max 0.999
_diffrn_reflns_theta_full 25.242
_diffrn_reflns_theta_max 26.000
_diffrn_reflns_theta_min 2.538
_exptl_absorpt_coefficient_mu 0.105
_exptl_absorpt_correction_T_max 0.9927
_exptl_absorpt_correction_T_min 0.9793
_exptl_absorpt_correction_type multi-scan
_exptl_absorpt_process_details SADABS
_exptl_crystal_colour colourless
_exptl_crystal_density_diffrn 1.309
_exptl_crystal_density_meas 1.308
_exptl_crystal_density_method NONE
_exptl_crystal_description block
_exptl_crystal_F_000 1856
_exptl_crystal_size_max 0.200
_exptl_crystal_size_mid 0.150
_exptl_crystal_size_min 0.070
_refine_diff_density_max 0.415
_refine_diff_density_min -0.160
_refine_diff_density_rms 0.036
_refine_ls_extinction_method none
_refine_ls_goodness_of_fit_ref 1.021
_refine_ls_hydrogen_treatment constr
_refine_ls_matrix_type full
_refine_ls_number_parameters 280
_refine_ls_number_reflns 4323
_refine_ls_number_restraints 1
_refine_ls_restrained_S_all 1.021
_refine_ls_R_factor_all 0.1172
_refine_ls_R_factor_gt 0.0525
_refine_ls_shift/su_max 0.000
_refine_ls_shift/su_mean 0.000
_refine_ls_structure_factor_coef Fsqd
_refine_ls_weighting_details 'w=1/[\s^2^(Fo^2^)+(0.0664P)^2^+0.8675P] where P=(Fo^2^+2Fc^2^)/3'
_refine_ls_weighting_scheme calc
_refine_ls_wR_factor_gt 0.1234
_refine_ls_wR_factor_ref 0.1495
_reflns_Friedel_coverage 0.000
_reflns_number_gt 2344
_reflns_number_total 4323
_reflns_threshold_expression 'I > 2\s(I)'
_cod_data_source_file c7cc01219e2.cif
_cod_data_source_block shelx
_cod_depositor_comments 'Adding full bibliography for 7119789--7119796.cif.'
_cod_database_code 7119790
_shelx_space_group_comment
;
The symmetry employed for this shelxl refinement is uniquely defined
by the following loop, which should always be used as a source of
symmetry information in preference to the above space-group names.
They are only intended as comments.
;
_shelx_estimated_absorpt_t_min 0.979
_shelx_estimated_absorpt_t_max 0.993
_shelxl_version_number 2014-3

loop_
_space_group_symop_operation_xyz
'x, y, z'
'x+1/2, -y+1/2, -z'
'-x, y, -z+1/2'
'-x+1/2, -y+1/2, z+1/2'
'-x, -y, -z'
'-x-1/2, y-1/2, z'
'x, -y, z-1/2'
'x-1/2, y-1/2, -z-1/2'

loop_
_atom_site_label
_atom_site_type_symbol
_atom_site_fract_x
_atom_site_fract_y
_atom_site_fract_z
_atom_site_U_iso_or_equiv
_atom_site_adp_type
_atom_site_occupancy
_atom_site_site_symmetry_order
_atom_site_calc_flag
_atom_site_refinement_flags_posn
_atom_site_refinement_flags_adp
C1 C 0.49754(16) 0.80274(12) 0.65284(11) 0.0424(6) Uani 1 1 d . .
H1 H 0.5448 0.8168 0.6881 0.051 Uiso 1 1 calc R U
C2 C 0.39035(16) 0.85062(13) 0.65355(11) 0.0440(6) Uani 1 1 d . .
H2 H 0.3413 0.8332 0.6200 0.053 Uiso 1 1 calc R U
C3 C 0.41537(17) 0.93686(13) 0.64611(12) 0.0465(6) Uani 1 1 d . .
H3 H 0.4622 0.9544 0.6806 0.056 Uiso 1 1 calc R U
C4 C 0.47566(17) 0.95526(13) 0.58604(12) 0.0446(6) Uani 1 1 d . U
H4 H 0.4945 1.0113 0.5844 0.054 Uiso 1 1 calc R U
C5 C 0.58268(16) 0.90659(12) 0.58607(11) 0.0410(6) Uani 1 1 d . .
H5 H 0.6307 0.9241 0.6200 0.049 Uiso 1 1 calc R U
C6 C 0.55877(16) 0.81991(12) 0.59367(11) 0.0392(6) Uani 1 1 d . .
H6 H 0.5135 0.8015 0.5589 0.047 Uiso 1 1 calc R U
C7 C 0.22916(17) 0.87895(15) 0.71470(12) 0.0538(7) Uani 1 1 d . .
C8 C 0.2478(2) 0.96753(15) 0.70158(13) 0.0586(7) Uani 1 1 d . .
C9 C 0.74498(18) 0.87434(14) 0.52469(12) 0.0501(7) Uani 1 1 d . .
C10 C 0.72555(18) 0.78604(14) 0.53974(12) 0.0502(6) Uani 1 1 d . .
C11 C 0.1319(2) 0.77029(18) 0.66781(15) 0.0823(9) Uani 1 1 d . .
H11A H 0.2001 0.7409 0.6733 0.124 Uiso 1 1 calc R U
H11B H 0.0974 0.7557 0.6296 0.124 Uiso 1 1 calc R U
H11C H 0.0813 0.7592 0.7011 0.124 Uiso 1 1 calc R U
C12 C 0.1829(2) 0.86180(18) 0.77776(13) 0.0689(8) Uani 1 1 d . .
H12A H 0.1065 0.8796 0.7801 0.103 Uiso 1 1 calc R U
H12B H 0.2272 0.8886 0.8081 0.103 Uiso 1 1 calc R U
H12C H 0.1856 0.8062 0.7853 0.103 Uiso 1 1 calc R U
C13 C 0.1382(2) 1.01147(17) 0.69100(16) 0.0799(10) Uani 1 1 d . .
H13A H 0.0932 1.0093 0.7276 0.120 Uiso 1 1 calc R U
H13B H 0.0980 0.9875 0.6576 0.120 Uiso 1 1 calc R U
H13C H 0.1542 1.0654 0.6811 0.120 Uiso 1 1 calc R U
C14 C 0.3404(3) 1.0748(2) 0.75261(19) 0.1110(14) Uani 1 1 d . .
H14A H 0.3822 1.0853 0.7157 0.167 Uiso 1 1 calc R U
H14B H 0.3864 1.0862 0.7878 0.167 Uiso 1 1 calc R U
H14C H 0.2744 1.1073 0.7535 0.167 Uiso 1 1 calc R U
C15 C 0.8499(3) 0.98035(18) 0.57058(18) 0.0946(11) Uani 1 1 d . .
H15A H 0.8983 0.9908 0.5362 0.142 Uiso 1 1 calc R U
H15B H 0.8885 0.9929 0.6081 0.142 Uiso 1 1 calc R U
H15C H 0.7833 1.0119 0.5673 0.142 Uiso 1 1 calc R U
C16 C 0.7867(2) 0.88823(17) 0.46011(14) 0.0724(9) Uani 1 1 d . .
H16A H 0.7971 0.9436 0.4536 0.109 Uiso 1 1 calc R U
H16B H 0.7327 0.8684 0.4312 0.109 Uiso 1 1 calc R U
H16C H 0.8571 0.8615 0.4544 0.109 Uiso 1 1 calc R U
C17 C 0.83485(19) 0.74160(17) 0.55158(15) 0.0723(9) Uani 1 1 d . .
H17A H 0.8180 0.6885 0.5635 0.109 Uiso 1 1 calc R U
H17B H 0.8759 0.7671 0.5839 0.109 Uiso 1 1 calc R U
H17C H 0.8794 0.7412 0.5148 0.109 Uiso 1 1 calc R U
C18 C 0.6355(2) 0.67452(15) 0.49294(15) 0.0768(9) Uani 1 1 d . .
H18A H 0.7004 0.6433 0.4834 0.115 Uiso 1 1 calc R U
H18B H 0.5767 0.6632 0.4640 0.115 Uiso 1 1 calc R U
H18C H 0.6101 0.6624 0.5337 0.115 Uiso 1 1 calc R U
N1 N 0.46451(16) 0.71827(12) 0.65645(11) 0.0599(6) Uani 1 1 d . .
N2 N 0.5360(2) 0.67456(13) 0.66935(11) 0.0682(7) Uani 1 1 d . .
N3 N 0.5981(2) 0.62411(17) 0.68012(18) 0.1214(13) Uani 1 1 d . .
O2 O 0.33459(11) 0.83850(9) 0.71107(8) 0.0514(5) Uani 1 1 d . .
O3 O 0.31172(12) 0.97918(9) 0.64704(9) 0.0591(5) Uani 1 1 d . .
O4 O 0.40863(14) 0.93491(10) 0.53466(8) 0.0596(5) Uani 1 1 d . U
H4A H 0.3887 0.9750 0.5168 0.089 Uiso 1 1 calc R U
O5 O 0.64167(11) 0.91787(9) 0.52917(7) 0.0479(4) Uani 1 1 d . .
O6 O 0.66275(11) 0.77798(8) 0.59494(7) 0.0447(4) Uani 1 1 d . .
O7 O 0.15702(12) 0.85205(11) 0.66706(8) 0.0606(5) Uani 1 1 d . .
O8 O 0.30826(14) 0.99457(12) 0.75375(10) 0.0743(6) Uani 1 1 d . .
O9 O 0.82001(13) 0.90016(10) 0.57079(9) 0.0629(5) Uani 1 1 d . .
O10 O 0.66418(14) 0.75598(10) 0.48943(8) 0.0619(5) Uani 1 1 d . .

loop_
_atom_site_aniso_label
_atom_site_aniso_U_11
_atom_site_aniso_U_22
_atom_site_aniso_U_33
_atom_site_aniso_U_23
_atom_site_aniso_U_13
_atom_site_aniso_U_12
C1 0.0361(10) 0.0526(13) 0.0386(17) 0.0049(11) -0.0006(11) -0.0010(9)
C2 0.0360(11) 0.0638(15) 0.0321(17) 0.0075(12) 0.0032(11) 0.0018(10)
C3 0.0415(12) 0.0576(14) 0.0405(18) 0.0004(12) 0.0056(11) 0.0077(10)
C4 0.0401(11) 0.0504(13) 0.0433(18) 0.0021(12) 0.0015(11) 0.0026(10)
C5 0.0382(11) 0.0538(13) 0.0309(16) 0.0036(11) 0.0047(11) 0.0003(10)
C6 0.0331(10) 0.0516(13) 0.0329(16) 0.0003(11) -0.0010(10) 0.0028(9)
C7 0.0354(12) 0.0848(18) 0.0411(19) 0.0028(14) 0.0058(12) 0.0082(12)
C8 0.0448(13) 0.0785(18) 0.053(2) -0.0014(15) 0.0114(14) 0.0068(12)
C9 0.0417(12) 0.0671(16) 0.0416(18) 0.0048(12) 0.0102(12) 0.0069(11)
C10 0.0479(13) 0.0641(15) 0.0386(18) -0.0012(13) 0.0068(13) 0.0089(11)
C11 0.0709(18) 0.100(2) 0.076(3) -0.0056(19) 0.0064(16) -0.0162(17)
C12 0.0498(14) 0.111(2) 0.045(2) 0.0038(16) 0.0141(13) -0.0003(14)
C13 0.0555(15) 0.091(2) 0.094(3) 0.0036(18) 0.0224(16) 0.0236(14)
C14 0.081(2) 0.104(3) 0.148(4) -0.042(3) 0.027(2) -0.0177(19)
C15 0.085(2) 0.085(2) 0.114(3) 0.006(2) -0.006(2) -0.0305(17)
C16 0.0681(17) 0.0893(19) 0.060(2) 0.0128(16) 0.0265(15) 0.0152(15)
C17 0.0551(15) 0.0823(19) 0.080(2) 0.0051(17) 0.0174(15) 0.0222(13)
C18 0.087(2) 0.0693(19) 0.074(3) -0.0130(16) 0.0061(17) -0.0011(15)
N1 0.0442(11) 0.0581(13) 0.0773(19) 0.0116(12) 0.0023(11) -0.0008(10)
N2 0.0698(15) 0.0604(14) 0.074(2) 0.0201(13) 0.0049(13) -0.0023(12)
N3 0.0932(19) 0.096(2) 0.175(4) 0.048(2) -0.004(2) 0.0214(17)
O2 0.0396(8) 0.0778(11) 0.0368(12) 0.0113(9) 0.0072(7) 0.0052(7)
O3 0.0482(9) 0.0679(10) 0.0611(14) 0.0116(9) 0.0181(9) 0.0189(8)
O4 0.0544(10) 0.0716(11) 0.0527(14) 0.0096(9) -0.0022(8) 0.0070(9)
O5 0.0443(8) 0.0593(10) 0.0401(12) 0.0082(8) 0.0113(8) 0.0077(7)
O6 0.0390(8) 0.0558(9) 0.0394(11) 0.0034(8) 0.0048(7) 0.0086(7)
O7 0.0434(9) 0.0903(13) 0.0480(13) 0.0024(10) -0.0005(8) -0.0035(8)
O8 0.0611(10) 0.0957(14) 0.0663(16) -0.0212(11) 0.0128(10) -0.0044(10)
O9 0.0469(9) 0.0738(12) 0.0678(15) 0.0060(10) 0.0000(9) -0.0072(8)
O10 0.0752(11) 0.0665(11) 0.0440(13) -0.0087(9) 0.0023(9) 0.0062(9)

loop_
_atom_type_symbol
_atom_type_description
_atom_type_scat_dispersion_real
_atom_type_scat_dispersion_imag
_atom_type_scat_source
C C 0.0033 0.0016 'International Tables Vol C Tables 4.2.6.8 and 6.1.1.4'
H H 0.0000 0.0000 'International Tables Vol C Tables 4.2.6.8 and 6.1.1.4'
N N 0.0061 0.0033 'International Tables Vol C Tables 4.2.6.8 and 6.1.1.4'
O O 0.0106 0.0060 'International Tables Vol C Tables 4.2.6.8 and 6.1.1.4'

loop_
_geom_angle_atom_site_label_1
_geom_angle_atom_site_label_2
_geom_angle_atom_site_label_3
_geom_angle
N1 C1 C6 111.04(18)
N1 C1 C2 107.20(16)
C6 C1 C2 108.17(17)
N1 C1 H1 110.1
C6 C1 H1 110.1
C2 C1 H1 110.1
O2 C2 C3 109.03(18)
O2 C2 C1 108.80(17)
C3 C2 C1 110.88(17)
O2 C2 H2 109.4
C3 C2 H2 109.4
C1 C2 H2 109.4
O3 C3 C2 108.58(17)
O3 C3 C4 108.38(18)
C2 C3 C4 112.68(19)
O3 C3 H3 109.0
C2 C3 H3 109.0
C4 C3 H3 109.0
O4 C4 C5 109.84(18)
O4 C4 C3 111.21(18)
C5 C4 C3 106.41(18)
O4 C4 H4 109.8
C5 C4 H4 109.8
C3 C4 H4 109.8
O5 C5 C6 108.47(17)
O5 C5 C4 109.68(17)
C6 C5 C4 111.96(17)
O5 C5 H5 108.9
C6 C5 H5 108.9
C4 C5 H5 108.9
O6 C6 C1 107.79(16)
O6 C6 C5 109.04(15)
C1 C6 C5 111.94(18)
O6 C6 H6 109.3
C1 C6 H6 109.3
C5 C6 H6 109.3
O7 C7 O2 109.51(19)
O7 C7 C12 112.40(19)
O2 C7 C12 106.09(19)
O7 C7 C8 105.4(2)
O2 C7 C8 109.36(18)
C12 C7 C8 114.1(2)
O8 C8 O3 110.49(19)
O8 C8 C13 113.4(2)
O3 C8 C13 105.3(2)
O8 C8 C7 103.9(2)
O3 C8 C7 111.4(2)
C13 C8 C7 112.5(2)
O9 C9 O5 109.40(18)
O9 C9 C16 113.8(2)
O5 C9 C16 105.30(19)
O9 C9 C10 104.17(19)
O5 C9 C10 110.84(17)
C16 C9 C10 113.4(2)
O10 C10 O6 110.38(18)
O10 C10 C17 113.1(2)
O6 C10 C17 104.9(2)
O10 C10 C9 105.3(2)
O6 C10 C9 110.45(18)
C17 C10 C9 112.8(2)
O7 C11 H11A 109.5
O7 C11 H11B 109.5
H11A C11 H11B 109.5
O7 C11 H11C 109.5
H11A C11 H11C 109.5
H11B C11 H11C 109.5
C7 C12 H12A 109.5
C7 C12 H12B 109.5
H12A C12 H12B 109.5
C7 C12 H12C 109.5
H12A C12 H12C 109.5
H12B C12 H12C 109.5
C8 C13 H13A 109.5
C8 C13 H13B 109.5
H13A C13 H13B 109.5
C8 C13 H13C 109.5
H13A C13 H13C 109.5
H13B C13 H13C 109.5
O8 C14 H14A 109.5
O8 C14 H14B 109.5
H14A C14 H14B 109.5
O8 C14 H14C 109.5
H14A C14 H14C 109.5
H14B C14 H14C 109.5
O9 C15 H15A 109.5
O9 C15 H15B 109.5
H15A C15 H15B 109.5
O9 C15 H15C 109.5
H15A C15 H15C 109.5
H15B C15 H15C 109.5
C9 C16 H16A 109.5
C9 C16 H16B 109.5
H16A C16 H16B 109.5
C9 C16 H16C 109.5
H16A C16 H16C 109.5
H16B C16 H16C 109.5
C10 C17 H17A 109.5
C10 C17 H17B 109.5
H17A C17 H17B 109.5
C10 C17 H17C 109.5
H17A C17 H17C 109.5
H17B C17 H17C 109.5
O10 C18 H18A 109.5
O10 C18 H18B 109.5
H18A C18 H18B 109.5
O10 C18 H18C 109.5
H18A C18 H18C 109.5
H18B C18 H18C 109.5
N2 N1 C1 115.80(19)
N3 N2 N1 171.8(3)
C2 O2 C7 112.64(16)
C8 O3 C3 113.78(17)
C4 O4 H4A 109.5
C5 O5 C9 114.05(16)
C10 O6 C6 113.03(16)
C7 O7 C11 115.7(2)
C14 O8 C8 115.8(3)
C15 O9 C9 117.3(2)
C10 O10 C18 115.7(2)

loop_
_geom_bond_atom_site_label_1
_geom_bond_atom_site_label_2
_geom_bond_distance
C1 N1 1.491(3)
C1 C6 1.507(3)
C1 C2 1.513(3)
C1 H1 0.9800
C2 O2 1.431(3)
C2 C3 1.505(3)
C2 H2 0.9800
C3 O3 1.428(2)
C3 C4 1.523(3)
C3 H3 0.9800
C4 O4 1.416(3)
C4 C5 1.518(3)
C4 H4 0.9800
C5 O5 1.435(3)
C5 C6 1.510(3)
C5 H5 0.9800
C6 O6 1.428(2)
C6 H6 0.9800
C7 O7 1.421(3)
C7 O2 1.432(2)
C7 C12 1.506(4)
C7 C8 1.549(3)
C8 O8 1.420(3)
C8 O3 1.423(3)
C8 C13 1.520(3)
C9 O9 1.412(3)
C9 O5 1.438(3)
C9 C16 1.508(4)
C9 C10 1.554(3)
C10 O10 1.411(3)
C10 O6 1.420(3)
C10 C17 1.525(3)
C11 O7 1.422(3)
C11 H11A 0.9600
C11 H11B 0.9600
C11 H11C 0.9600
C12 H12A 0.9600
C12 H12B 0.9600
C12 H12C 0.9600
C13 H13A 0.9600
C13 H13B 0.9600
C13 H13C 0.9600
C14 O8 1.417(4)
C14 H14A 0.9600
C14 H14B 0.9600
C14 H14C 0.9600
C15 O9 1.409(3)
C15 H15A 0.9600
C15 H15B 0.9600
C15 H15C 0.9600
C16 H16A 0.9600
C16 H16B 0.9600
C16 H16C 0.9600
C17 H17A 0.9600
C17 H17B 0.9600
C17 H17C 0.9600
C18 O10 1.428(3)
C18 H18A 0.9600
C18 H18B 0.9600
C18 H18C 0.9600
N1 N2 1.163(3)
N2 N3 1.156(3)
O4 H4A 0.8200

loop_
_geom_hbond_atom_site_label_D
_geom_hbond_atom_site_label_H
_geom_hbond_atom_site_label_A
_geom_hbond_distance_DH
_geom_hbond_distance_HA
_geom_hbond_distance_DA
_geom_hbond_angle_DHA
_geom_hbond_site_symmetry_A
C1 H1 O2 0.98 2.65 3.622(3) 173.3 3_656
C14 H14C N3 0.96 2.56 3.339(4) 138.2 8_567
O4 H4A O5 0.82 2.11 2.924(2) 173.0 5_676
